data_7222113
loop_
_publ_author_name
'Wang, Zhihan'
'Kastern, Brent'
'Randazzo, Katelyn'
'Ugrinov, Angel'
'Butz, Jonathan'
'Seals, David W.'
'Sibi, Mukund P.'
'Chu, Qianli R.'

_publ_section_title
;
 Linear polyester synthesized from furfural-based monomer by photoreaction
 in sunlight
;
_journal_issue 10
_journal_name_full 'Green Chem.'
_journal_page_first 4720
_journal_paper_doi 10.1039/C5GC01783A
_journal_volume 17
_journal_year 2015
_chemical_formula_moiety 'C19 H20 O6'
_chemical_formula_sum 'C19 H20 O6'
_chemical_formula_weight 344.35
_chemical_name_systematic
;
 ?
;
_space_group_crystal_system orthorhombic
_space_group_IT_number 33
_space_group_name_Hall 'P 2c -2n'
_space_group_name_H-M_alt 'P n a 21'
_symmetry_space_group_name_Hall 'P 2c -2n'
_symmetry_space_group_name_H-M 'P n a 21'
_atom_sites_solution_hydrogens geom
_audit_creation_date 2015-06-12
_audit_creation_method
;
Olex2 1.2
(compiled 2015.01.26 svn.r3150 for OlexSys, GUI svn.r4998)
;
_audit_update_record
;
2015-06-22 deposited with the CCDC.
2015-09-03 downloaded from the CCDC.
;
_cell_angle_alpha 90
_cell_angle_beta 90
_cell_angle_gamma 90
_cell_formula_units_Z 4
_cell_length_a 22.9356(9)
_cell_length_b 10.4908(4)
_cell_length_c 7.3765(3)
_cell_measurement_reflns_used 4824
_cell_measurement_temperature 100(2)
_cell_measurement_theta_max 29.91
_cell_measurement_theta_min 2.63
_cell_volume 1774.88(12)
_computing_structure_refinement 'SHELXL-2014/7 (Sheldrick, 2014)'
_diffrn_ambient_temperature 100(2)
_diffrn_measured_fraction_theta_full 0.996
_diffrn_measured_fraction_theta_max 0.996
_diffrn_measurement_device_type 'Bruker APEX-II CCD'
_diffrn_measurement_method '\f and \w scans'
_diffrn_radiation_type MoK\a
_diffrn_radiation_wavelength 0.71073
_diffrn_reflns_av_R_equivalents 0.0388
_diffrn_reflns_av_unetI/netI 0.0352
_diffrn_reflns_laue_measured_fraction_full 0.996
_diffrn_reflns_laue_measured_fraction_max 0.996
_diffrn_reflns_limit_h_max 23
_diffrn_reflns_limit_h_min -32
_diffrn_reflns_limit_k_max 14
_diffrn_reflns_limit_k_min -14
_diffrn_reflns_limit_l_max 4
_diffrn_reflns_limit_l_min -10
_diffrn_reflns_number 10826
_diffrn_reflns_point_group_measured_fraction_full 0.708
_diffrn_reflns_point_group_measured_fraction_max 0.674
_diffrn_reflns_theta_full 25.242
_diffrn_reflns_theta_max 30.036
_diffrn_reflns_theta_min 2.135
_exptl_absorpt_coefficient_mu 0.096
_exptl_absorpt_correction_T_max 0.7460
_exptl_absorpt_correction_T_min 0.6464
_exptl_absorpt_correction_type multi-scan
_exptl_crystal_colour 'clear yellowish'
_exptl_crystal_density_diffrn 1.289
_exptl_crystal_density_method 'not measured'
_exptl_crystal_description Plane
_exptl_crystal_F_000 728
_exptl_crystal_size_max 0.512
_exptl_crystal_size_mid 0.450
_exptl_crystal_size_min 0.215
_refine_diff_density_max 0.258
_refine_diff_density_min -0.185
_refine_diff_density_rms 0.046
_refine_ls_abs_structure_details
;
 Flack x determined using 486 quotients [(I+)-(I-)]/[(I+)+(I-)]
 (Parsons, Flack and Wagner, Acta Cryst. B69 (2013) 249-259).
;
_refine_ls_abs_structure_Flack 0.7(6)
_refine_ls_extinction_method none
_refine_ls_goodness_of_fit_ref 1.092
_refine_ls_hydrogen_treatment constr
_refine_ls_matrix_type full
_refine_ls_number_parameters 272
_refine_ls_number_reflns 3498
_refine_ls_number_restraints 364
_refine_ls_restrained_S_all 1.038
_refine_ls_R_factor_all 0.0718
_refine_ls_R_factor_gt 0.0535
_refine_ls_shift/su_max 0.000
_refine_ls_shift/su_mean 0.000
_refine_ls_structure_factor_coef Fsqd
_refine_ls_weighting_details 'w=1/[\s^2^(Fo^2^)+(0.0487P)^2^+0.5828P] where P=(Fo^2^+2Fc^2^)/3'
_refine_ls_weighting_scheme calc
_refine_ls_wR_factor_gt 0.1151
_refine_ls_wR_factor_ref 0.1229
_reflns_Friedel_coverage 0.263
_reflns_friedel_fraction_full 0.367
_reflns_friedel_fraction_max 0.302
_reflns_number_gt 2804
_reflns_number_total 3498
_reflns_threshold_expression 'I > 2\s(I)'
_cod_data_source_file c5gc01783a2.cif
_cod_data_source_block Furfural5C_I_hvFanWater1_0ma
_cod_depositor_comments 'Adding full bibliography for 7222112--7222113.cif.'
_cod_database_code 7222113
_shelxl_version_number 2014-3
_shelx_space_group_comment
;
The symmetry employed for this shelxl refinement is uniquely defined
by the following loop, which should always be used as a source of
symmetry information in preference to the above space-group names.
They are only intended as comments.
;

loop_
_space_group_symop_operation_xyz
'x, y, z'
'-x, -y, z+1/2'
'-x+1/2, y+1/2, z+1/2'
'x+1/2, -y+1/2, z'

loop_
_atom_site_label
_atom_site_type_symbol
_atom_site_fract_x
_atom_site_fract_y
_atom_site_fract_z
_atom_site_U_iso_or_equiv
_atom_site_adp_type
_atom_site_occupancy
_atom_site_site_symmetry_order
_atom_site_calc_flag
_atom_site_refinement_flags_posn
_atom_site_refinement_flags_adp
_atom_site_refinement_flags_occupancy
_atom_site_disorder_assembly
_atom_site_disorder_group
O0AA O -0.71327(8) -0.03050(19) 0.2727(4) 0.0423(6) Uani 1 1 d . U . A 2
O1AA O -0.52718(8) -0.24690(17) 0.0511(3) 0.0319(4) Uani 1 1 d . U . A 2
O3 O -0.22355(8) -0.33298(19) -0.2260(3) 0.0368(5) Uani 1 1 d . U . B 2
O4 O -0.02002(19) -0.2196(4) -0.4517(5) 0.0295(8) Uani 0.853(5) 1 d . U P C 1
O5 O -0.58938(13) -0.4111(2) 0.0663(5) 0.0351(7) Uani 0.853(5) 1 d . U P A 1
O6 O -0.18177(13) -0.5260(3) -0.2542(5) 0.0430(8) Uani 0.853(5) 1 d . U P C 1
C0AA C -0.76521(13) 0.0182(3) 0.3278(6) 0.0455(9) Uani 1 1 d . U . . .
H0AA H -0.7731 0.1048 0.3390 0.055 Uiso 1 1 calc R U . A 2
C1AA C -0.72014(12) -0.1609(3) 0.2722(5) 0.0356(7) Uani 1 1 d . U . . .
C2AA C -0.67322(14) -0.2394(3) 0.2048(5) 0.0287(8) Uani 0.853(5) 1 d . U P A 1
H2AA H -0.6808 -0.3264 0.1989 0.034 Uiso 0.853(5) 1 calc R U P C 1
C3AA C -0.62033(14) -0.2028(3) 0.1496(6) 0.0269(7) Uani 0.853(5) 1 d . U P A 1
H3AA H -0.6099 -0.1171 0.1524 0.032 Uiso 0.853(5) 1 calc R U P C 1
C5 C -0.57888(15) -0.2990(4) 0.0848(6) 0.0246(8) Uani 0.853(5) 1 d . U P A 1
C6 C -0.48392(11) -0.3395(3) -0.0066(5) 0.0314(6) Uani 1 1 d . U . . .
H6A H -0.4970 -0.3826 -0.1156 0.038 Uiso 1 1 calc R U . A 2
H6B H -0.4781 -0.4029 0.0874 0.038 Uiso 1 1 calc R U . A 2
C7 C -0.42785(11) -0.2695(3) -0.0429(4) 0.0306(6) Uani 1 1 d . U . . .
H7A H -0.4169 -0.2204 0.0631 0.037 Uiso 1 1 calc R U . . .
H7B H -0.4332 -0.2110 -0.1434 0.037 Uiso 1 1 calc R U . . .
C8 C -0.37969(11) -0.3650(3) -0.0884(4) 0.0324(6) Uani 1 1 d . U . . .
H8A H -0.3732 -0.4200 0.0154 0.039 Uiso 1 1 calc R U . . .
H8B H -0.3923 -0.4181 -0.1887 0.039 Uiso 1 1 calc R U . . .
C9 C -0.32285(11) -0.2997(3) -0.1386(4) 0.0315(6) Uani 1 1 d . U . . .
H9A H -0.3282 -0.2506 -0.2488 0.038 Uiso 1 1 calc R U . . .
H9B H -0.3115 -0.2417 -0.0426 0.038 Uiso 1 1 calc R U . . .
C10 C -0.27535(12) -0.3979(3) -0.1673(5) 0.0341(7) Uani 1 1 d . U . . .
H10A H -0.2678 -0.4433 -0.0551 0.041 Uiso 1 1 calc R U . B 2
H10B H -0.2874 -0.4593 -0.2583 0.041 Uiso 1 1 calc R U . B 2
C11 C -0.17958(14) -0.4103(3) -0.2664(6) 0.0278(7) Uani 0.853(5) 1 d . U P C 1
C12 C -0.12828(13) -0.3383(3) -0.3274(5) 0.0262(7) Uani 0.853(5) 1 d . U P C 1
H12 H -0.1284 -0.2497 -0.3246 0.031 Uiso 0.853(5) 1 calc R U P C 1
C13 C -0.08160(13) -0.4010(3) -0.3867(5) 0.0273(7) Uani 0.853(5) 1 d . U P C 1
H13 H -0.0843 -0.4894 -0.3864 0.033 Uiso 0.853(5) 1 calc R U P C 1
C14 C -0.02781(14) -0.3493(3) -0.4507(6) 0.0255(7) Uani 0.853(5) 1 d . U P C 1
C15 C 0.03637(12) -0.1997(3) -0.5143(5) 0.0340(6) Uani 1 1 d . U . . .
H15 H 0.0535 -0.1201 -0.5307 0.041 Uiso 0.853(5) 1 calc R U P C 1
H15A H 0.0551 -0.1235 -0.4860 0.041 Uiso 0.147(5) 1 calc R U P C 2
C16 C 0.06256(12) -0.3116(3) -0.5476(5) 0.0377(7) Uani 1 1 d . U . . .
H16 H 0.1008 -0.3233 -0.5857 0.045 Uiso 1 1 calc R U . . .
C17 C -0.80321(14) -0.0739(3) 0.3635(5) 0.0477(9) Uani 1 1 d . U . . .
H17 H -0.8413 -0.0634 0.4046 0.057 Uiso 1 1 calc R U . . .
C18 C -0.77514(13) -0.1899(3) 0.3277(5) 0.0385(7) Uani 1 1 d . U . . .
H18 H -0.7910 -0.2711 0.3395 0.046 Uiso 1 1 calc R U . . .
C19 C 0.02111(11) -0.4083(3) -0.5142(5) 0.0318(6) Uani 1 1 d . U . . .
H19 H 0.0262 -0.4953 -0.5319 0.038 Uiso 0.853(5) 1 calc R U P C 1
H19A H 0.0271 -0.4926 -0.4797 0.038 Uiso 0.147(5) 1 calc R U P C 2
C1 C -0.0903(7) -0.3754(17) -0.584(3) 0.023(4) Uiso 0.147(5) 1 d . U P B 2
H1 H -0.0969 -0.4675 -0.5768 0.028 Uiso 0.147(5) 1 calc R U P C 2
C2 C -0.1397(8) -0.3038(19) -0.475(3) 0.032(4) Uiso 0.147(5) 1 d . U P B 2
H2 H -0.1248 -0.2247 -0.4217 0.038 Uiso 0.147(5) 1 calc R U P C 2
C3 C -0.6733(8) -0.2237(19) 0.342(3) 0.033(4) Uiso 0.147(5) 1 d . U P A 2
H3 H -0.6779 -0.3158 0.3254 0.040 Uiso 0.147(5) 1 calc R U P C 2
C4 C -0.6169(8) -0.176(2) 0.239(3) 0.028(4) Uiso 0.147(5) 1 d . U P A 2
H4 H -0.6275 -0.1037 0.1607 0.034 Uiso 0.147(5) 1 calc R U P C 2
C1A C -0.0282(9) -0.348(2) -0.545(4) 0.028(5) Uiso 0.147(5) 1 d . U P B 2
O1 O -0.1639(8) -0.494(2) -0.296(3) 0.040(5) Uiso 0.147(5) 1 d . U P B 2
C1B C -0.1677(10) -0.381(2) -0.340(4) 0.032(5) Uiso 0.147(5) 1 d . U P B 2
O2 O -0.0168(12) -0.215(2) -0.528(3) 0.031(5) Uani 0.147(5) 1 d . U P B 2
O7 O -0.6033(8) -0.3872(19) 0.116(3) 0.031(5) Uiso 0.147(5) 1 d . U P A 2
C1C C -0.5887(11) -0.269(3) 0.135(4) 0.029(6) Uiso 0.147(5) 1 d . U P A 2

loop_
_atom_site_aniso_label
_atom_site_aniso_U_11
_atom_site_aniso_U_22
_atom_site_aniso_U_33
_atom_site_aniso_U_23
_atom_site_aniso_U_13
_atom_site_aniso_U_12
O0AA 0.0360(10) 0.0289(10) 0.0621(17) -0.0024(11) -0.0101(11) -0.0041(8)
O1AA 0.0327(9) 0.0236(9) 0.0394(12) 0.0005(10) -0.0045(9) -0.0054(7)
O3 0.0313(10) 0.0297(11) 0.0495(15) -0.0069(10) -0.0028(10) 0.0029(8)
O4 0.0298(13) 0.0217(13) 0.037(2) -0.0004(19) 0.0007(18) -0.0008(10)
O5 0.0370(14) 0.0192(12) 0.049(2) -0.0040(13) 0.0077(15) -0.0037(10)
O6 0.0396(15) 0.0229(13) 0.067(2) 0.0055(14) 0.0125(15) 0.0005(11)
C0AA 0.0456(17) 0.0367(17) 0.054(2) -0.0137(17) -0.0027(17) 0.0011(13)
C1AA 0.0341(14) 0.0284(14) 0.0443(19) -0.0018(14) -0.0103(14) -0.0033(11)
C2AA 0.0348(15) 0.0212(14) 0.030(2) 0.0005(13) -0.0034(14) -0.0036(12)
C3AA 0.0283(15) 0.0201(14) 0.032(2) -0.0010(14) 0.0000(14) 0.0000(12)
C5 0.0257(15) 0.0212(16) 0.027(2) 0.0004(15) -0.0023(15) 0.0000(12)
C6 0.0356(13) 0.0245(13) 0.0342(16) -0.0016(12) 0.0006(13) -0.0048(10)
C7 0.0355(13) 0.0267(13) 0.0297(16) -0.0022(12) -0.0012(12) -0.0046(11)
C8 0.0371(13) 0.0253(13) 0.0349(17) -0.0053(12) -0.0048(13) -0.0030(11)
C9 0.0343(13) 0.0267(13) 0.0335(17) -0.0032(12) -0.0067(12) 0.0006(11)
C10 0.0360(13) 0.0300(15) 0.0362(17) -0.0049(14) -0.0046(13) 0.0010(11)
C11 0.0274(15) 0.0233(16) 0.033(2) -0.0013(16) 0.0031(15) -0.0003(13)
C12 0.0276(14) 0.0212(14) 0.0299(19) -0.0011(13) -0.0009(13) -0.0019(11)
C13 0.0296(14) 0.0231(15) 0.0291(18) -0.0010(13) -0.0015(12) -0.0009(11)
C14 0.0324(15) 0.0205(14) 0.024(2) -0.0026(14) -0.0022(14) 0.0013(11)
C15 0.0347(13) 0.0343(14) 0.0331(16) 0.0006(13) -0.0014(13) -0.0074(11)
C16 0.0281(12) 0.0432(17) 0.042(2) -0.0067(15) 0.0037(13) -0.0005(12)
C17 0.0407(16) 0.054(2) 0.049(2) -0.0119(18) 0.0041(16) -0.0027(15)
C18 0.0410(15) 0.0374(16) 0.0371(19) -0.0024(14) 0.0024(14) -0.0099(12)
C19 0.0339(13) 0.0273(13) 0.0342(17) 0.0000(13) -0.0036(12) 0.0045(10)
O2 0.039(7) 0.016(7) 0.039(12) -0.005(10) 0.004(11) -0.001(5)

loop_
_atom_type_symbol
_atom_type_description
_atom_type_scat_dispersion_real
_atom_type_scat_dispersion_imag
_atom_type_scat_source
C C 0.0033 0.0016 'International Tables Vol C Tables 4.2.6.8 and 6.1.1.4'
H H 0.0000 0.0000 'International Tables Vol C Tables 4.2.6.8 and 6.1.1.4'
O O 0.0106 0.0060 'International Tables Vol C Tables 4.2.6.8 and 6.1.1.4'

loop_
_geom_angle_atom_site_label_1
_geom_angle_atom_site_label_2
_geom_angle_atom_site_label_3
_geom_angle
_geom_angle_site_symmetry_1
_geom_angle_site_symmetry_3
C0AA O0AA C1AA 105.9(2) . .
C6 O1AA C1C 129.6(10) . .
C10 O3 C1B 131.7(9) . .
C14 O4 C15 105.8(3) . .
C17 C0AA O0AA 111.2(3) . .
C17 C0AA H0AA 124.4 . .
O0AA C0AA H0AA 124.4 . .
C18 C1AA C3 120.6(9) . .
C18 C1AA O0AA 109.1(3) . .
C3 C1AA O0AA 112.9(9) . .
C18 C1AA C2AA 131.8(3) . .
C3AA C2AA C1AA 128.1(3) . .
C3AA C2AA H2AA 115.9 . .
C1AA C2AA H2AA 115.9 . .
C2AA C3AA C5 119.3(3) . .
C2AA C3AA H3AA 120.3 . .
C5 C3AA H3AA 120.3 . .
O5 C5 C3AA 125.3(3) . .
O1AA C6 C7 108.1(2) . .
O1AA C6 H6A 110.1 . .
C7 C6 H6A 110.1 . .
O1AA C6 H6B 110.1 . .
C7 C6 H6B 110.1 . .
H6A C6 H6B 108.4 . .
C6 C7 C8 109.7(2) . .
C6 C7 H7A 109.7 . .
C8 C7 H7A 109.7 . .
C6 C7 H7B 109.7 . .
C8 C7 H7B 109.7 . .
H7A C7 H7B 108.2 . .
C9 C8 C7 112.2(2) . .
C9 C8 H8A 109.2 . .
C7 C8 H8A 109.2 . .
C9 C8 H8B 109.2 . .
C7 C8 H8B 109.2 . .
H8A C8 H8B 107.9 . .
C10 C9 C8 110.2(2) . .
C10 C9 H9A 109.6 . .
C8 C9 H9A 109.6 . .
C10 C9 H9B 109.6 . .
C8 C9 H9B 109.6 . .
H9A C9 H9B 108.1 . .
O3 C10 C9 108.3(2) . .
O3 C10 H10A 110.0 . .
C9 C10 H10A 110.0 . .
O3 C10 H10B 110.0 . .
C9 C10 H10B 110.0 . .
H10A C10 H10B 108.4 . .
O6 C11 C12 124.6(3) . .
C13 C12 C11 119.4(3) . .
C13 C12 H12 120.3 . .
C11 C12 H12 120.3 . .
C12 C13 C14 128.1(3) . .
C12 C13 H13 116.0 . .
C14 C13 H13 116.0 . .
C19 C14 O4 109.9(3) . .
C19 C14 C13 130.7(3) . .
O4 C14 C13 119.4(3) . .
O2 C15 C16 108.2(12) . .
C16 C15 O4 110.2(3) . .
C16 C15 H15 124.9 . .
O4 C15 H15 124.9 . .
O2 C15 H15A 125.9 . .
C16 C15 H15A 125.9 . .
C15 C16 C19 107.2(2) . .
C15 C16 H16 126.4 . .
C19 C16 H16 126.4 . .
C0AA C17 C18 107.0(3) . .
C0AA C17 H17 126.5 . .
C18 C17 H17 126.5 . .
C1AA C18 C17 106.7(3) . .
C1AA C18 H18 126.6 . .
C17 C18 H18 126.6 . .
C1A C19 C16 101.6(10) . .
C14 C19 C16 106.7(3) . .
C14 C19 H19 126.6 . .
C16 C19 H19 126.6 . .
C1A C19 H19A 129.2 . .
C16 C19 H19A 129.2 . .
C1A C1 C4 118.7(17) . 4_544
C1A C1 C2 119.6(17) . .
C4 C1 C2 89.0(14) 4_544 .
C1A C1 H1 109.3 . .
C4 C1 H1 109.3 4_544 .
C2 C1 H1 109.3 . .
C1B C2 C1 113.9(17) . .
C1B C2 C3 118.4(17) . 4_544
C1 C2 C3 90.0(15) . 4_544
C1B C2 H2 111.0 . .
C1 C2 H2 111.0 . .
C3 C2 H2 111.0 4_544 .
C1AA C3 C2 128.3(17) . 4_446
C1AA C3 C4 107.9(16) . .
C2 C3 C4 87.5(15) 4_446 .
C1AA C3 H3 110.0 . .
C2 C3 H3 110.0 4_446 .
C4 C3 H3 110.0 . .
C1C C4 C1 121.7(18) . 4_446
C1C C4 C3 114.9(19) . .
C1 C4 C3 91.5(17) 4_446 .
C1C C4 H4 109.1 . .
C1 C4 H4 109.1 4_446 .
C3 C4 H4 109.1 . .
C19 C1A O2 107.3(18) . .
C19 C1A C1 139.8(18) . .
O2 C1A C1 112.8(19) . .
O1 C1B C2 134(2) . .
O1 C1B O3 103(2) . .
C2 C1B O3 122.7(17) . .
C15 O2 C1A 109(2) . .
O7 C1C C4 127(2) . .
O7 C1C O1AA 109.4(19) . .
C4 C1C O1AA 122(2) . .

loop_
_geom_bond_atom_site_label_1
_geom_bond_atom_site_label_2
_geom_bond_distance
_geom_bond_site_symmetry_2
O0AA C0AA 1.358(4) .
O0AA C1AA 1.377(3) .
O1AA C6 1.452(3) .
O1AA C1C 1.56(3) .
O3 C10 1.436(3) .
O3 C1B 1.61(2) .
O4 C14 1.372(5) .
O4 C15 1.389(5) .
O5 C5 1.209(4) .
O6 C11 1.218(4) .
C0AA C17 1.328(5) .
C0AA H0AA 0.9300 .
C1AA C18 1.361(4) .
C1AA C3 1.36(2) .
C1AA C2AA 1.444(4) .
C2AA C3AA 1.336(4) .
C2AA H2AA 0.9300 .
C3AA C5 1.467(5) .
C3AA H3AA 0.9300 .
C6 C7 1.505(4) .
C6 H6A 0.9700 .
C6 H6B 0.9700 .
C7 C8 1.529(4) .
C7 H7A 0.9700 .
C7 H7B 0.9700 .
C8 C9 1.519(4) .
C8 H8A 0.9700 .
C8 H8B 0.9700 .
C9 C10 1.514(4) .
C9 H9A 0.9700 .
C9 H9B 0.9700 .
C10 H10A 0.9700 .
C10 H10B 0.9700 .
C11 C12 1.469(5) .
C12 C13 1.330(4) .
C12 H12 0.9300 .
C13 C14 1.428(5) .
C13 H13 0.9300 .
C14 C19 1.364(4) .
C15 O2 1.23(3) .
C15 C16 1.342(4) .
C15 H15 0.9300 .
C15 H15A 0.9300 .
C16 C19 1.412(4) .
C16 H16 0.9300 .
C17 C18 1.402(5) .
C17 H17 0.9300 .
C18 H18 0.9300 .
C19 C1A 1.32(2) .
C19 H19 0.9300 .
C19 H19A 0.9300 .
C1 C1A 1.48(3) .
C1 C4 1.54(3) 4_544
C1 C2 1.58(3) .
C1 H1 0.9800 .
C2 C1B 1.44(3) .
C2 C3 1.58(3) 4_544
C2 H2 0.9800 .
C3 C2 1.58(3) 4_446
C3 C4 1.58(3) .
C3 H3 0.9800 .
C4 C1C 1.40(3) .
C4 C1 1.54(3) 4_446
C4 H4 0.9800 .
C1A O2 1.42(3) .
O1 C1B 1.23(3) .
O7 C1C 1.30(3) .

loop_
_geom_torsion_atom_site_label_1
_geom_torsion_atom_site_label_2
_geom_torsion_atom_site_label_3
_geom_torsion_atom_site_label_4
_geom_torsion
_geom_torsion_site_symmetry_1
_geom_torsion_site_symmetry_4
C1AA O0AA C0AA C17 0.9(4) . .
C0AA O0AA C1AA C18 -0.5(4) . .
C0AA O0AA C1AA C3 -137.5(11) . .
C18 C1AA C2AA C3AA 178.7(4) . .
C1AA C2AA C3AA C5 -179.8(4) . .
C2AA C3AA C5 O5 4.5(6) . .
C1C O1AA C6 C7 -169.0(13) . .
O1AA C6 C7 C8 175.2(3) . .
C6 C7 C8 C9 176.2(3) . .
C7 C8 C9 C10 175.4(3) . .
C1B O3 C10 C9 -156.0(12) . .
C8 C9 C10 O3 176.3(3) . .
O6 C11 C12 C13 5.0(6) . .
C11 C12 C13 C14 -179.8(4) . .
C15 O4 C14 C19 -1.4(5) . .
C15 O4 C14 C13 178.0(3) . .
C12 C13 C14 C19 -179.4(4) . .
C12 C13 C14 O4 1.3(6) . .
C14 O4 C15 C16 -0.9(4) . .
O2 C15 C16 C19 -22.5(12) . .
O4 C15 C16 C19 2.8(4) . .
O0AA C0AA C17 C18 -0.9(5) . .
C3 C1AA C18 C17 133.2(11) . .
O0AA C1AA C18 C17 0.0(4) . .
C2AA C1AA C18 C17 -174.7(4) . .
C0AA C17 C18 C1AA 0.5(4) . .
O4 C14 C19 C16 3.1(4) . .
C13 C14 C19 C16 -176.2(4) . .
C15 C16 C19 C1A 26.8(12) . .
C15 C16 C19 C14 -3.6(4) . .
C1A C1 C2 C1B -105(2) . .
C4 C1 C2 C1B 132.2(18) 4_544 .
C1A C1 C2 C3 133.7(19) . 4_544
C4 C1 C2 C3 10.8(14) 4_544 4_544
C18 C1AA C3 C2 -83(2) . 4_446
O0AA C1AA C3 C2 48(2) . 4_446
C18 C1AA C3 C4 175.5(11) . .
O0AA C1AA C3 C4 -53.0(17) . .
C1AA C3 C4 C1C -115(2) . .
C2 C3 C4 C1C 115(2) 4_446 .
C1AA C3 C4 C1 118.8(16) . 4_446
C2 C3 C4 C1 -10.8(14) 4_446 4_446
C16 C19 C1A O2 -21.0(19) . .
C16 C19 C1A C1 161(3) . .
C4 C1 C1A C19 -120(3) 4_544 .
C2 C1 C1A C19 133(3) . .
C4 C1 C1A O2 62(3) 4_544 .
C2 C1 C1A O2 -45(3) . .
C1 C2 C1B O1 -4(4) . .
C3 C2 C1B O1 100(3) 4_544 .
C1 C2 C1B O3 -173.8(15) . .
C3 C2 C1B O3 -70(3) 4_544 .
C10 O3 C1B O1 -31(2) . .
C10 O3 C1B C2 141.0(15) . .
C16 C15 O2 C1A 8.9(19) . .
C19 C1A O2 C15 9(2) . .
C1 C1A O2 C15 -172.9(18) . .
C1 C4 C1C O7 108(3) 4_446 .
C3 C4 C1C O7 -1(4) . .
C1 C4 C1C O1AA -60(3) 4_446 .
C3 C4 C1C O1AA -169.0(19) . .
C6 O1AA C1C O7 -13(3) . .
C6 O1AA C1C C4 157.5(17) . .
